data_7001543
loop_
_publ_author_name
'Seubert, Christoph K.'
'Sun, Yu'
'Thiel, Werner R.'

_publ_section_title
;
 A facile access to a novel bidentate enantiomerically pure P,N-donor
 ligand
;
_journal_issue 25
_journal_name_full 'Dalton Transactions'
_journal_page_first 4971
_journal_page_last 4977
_journal_paper_doi 10.1039/b822144h
_journal_year 2009
_chemical_absolute_configuration ad
_chemical_formula_sum 'C41 H36 Cl5 N2 O7 P Ru'
_chemical_formula_weight 978.01
_chemical_name_systematic
;
?
;
_space_group_IT_number 4
_symmetry_cell_setting monoclinic
_symmetry_space_group_name_Hall 'P 2yb'
_symmetry_space_group_name_H-M 'P 1 21 1'
_atom_sites_solution_hydrogens geom
_atom_sites_solution_primary direct
_atom_sites_solution_secondary difmap
_audit_creation_method SHELXL-97
_cell_angle_alpha 90.00
_cell_angle_beta 100.677(2)
_cell_angle_gamma 90.00
_cell_formula_units_Z 2
_cell_length_a 11.4579(2)
_cell_length_b 15.0138(2)
_cell_length_c 12.2822(2)
_cell_measurement_reflns_used 9852
_cell_measurement_temperature 150(2)
_cell_measurement_theta_max 32.4127
_cell_measurement_theta_min 3.0084
_cell_volume 2076.29(6)
_computing_cell_refinement 'CrysAlis RED, Oxford Diffraction Ltd.'
_computing_data_collection 'CrysAlis CCD, Oxford Diffraction Ltd.'
_computing_data_reduction 'CrysAlis RED, Oxford Diffraction Ltd.'
_computing_structure_refinement 'SHELXL-97 (Sheldrick, 2008)'
_computing_structure_solution 'SIR92 (Giacovazzo et al., 1993)'
_diffrn_ambient_temperature 150(2)
_diffrn_detector_area_resol_mean 16.1399
_diffrn_measured_fraction_theta_full 0.920
_diffrn_measured_fraction_theta_max 0.920
_diffrn_measurement_device_type 'Oxford Diffraction Gemini S Ultra'
_diffrn_measurement_method \w-scans
_diffrn_radiation_monochromator graphite
_diffrn_radiation_source 'Enhance (Mo) X-ray Source'
_diffrn_radiation_type MoK\a
_diffrn_radiation_wavelength 0.71073
_diffrn_reflns_av_R_equivalents 0.0488
_diffrn_reflns_av_sigmaI/netI 0.0956
_diffrn_reflns_limit_h_max 16
_diffrn_reflns_limit_h_min -16
_diffrn_reflns_limit_k_max 22
_diffrn_reflns_limit_k_min -21
_diffrn_reflns_limit_l_max 17
_diffrn_reflns_limit_l_min -18
_diffrn_reflns_number 30506
_diffrn_reflns_theta_full 32.51
_diffrn_reflns_theta_max 32.51
_diffrn_reflns_theta_min 3.02
_exptl_absorpt_coefficient_mu 0.790
_exptl_absorpt_correction_T_max 1.00000
_exptl_absorpt_correction_T_min 0.93125
_exptl_absorpt_correction_type multi-scan
_exptl_absorpt_process_details
;
CrysAlis RED, Oxford Diffraction Ltd.,
Version 1.171.32.5 (release 08-05-2007 CrysAlis171 .NET)
(compiled May 8 2007,13:10:02)
Empirical absorption correction using spherical harmonics,
implemented in SCALE3 ABSPACK scaling algorithm.
;
_exptl_crystal_colour yellow
_exptl_crystal_density_diffrn 1.564
_exptl_crystal_density_method 'not measured'
_exptl_crystal_description 'transparent block'
_exptl_crystal_F_000 992
_exptl_crystal_size_max 0.14
_exptl_crystal_size_mid 0.12
_exptl_crystal_size_min 0.10
_refine_diff_density_max 1.026
_refine_diff_density_min -0.932
_refine_diff_density_rms 0.092
_refine_ls_abs_structure_details 'Flack H D (1983), Acta Cryst. A39, 876-881'
_refine_ls_abs_structure_Flack -0.04(2)
_refine_ls_extinction_method none
_refine_ls_goodness_of_fit_ref 0.923
_refine_ls_hydrogen_treatment constr
_refine_ls_matrix_type full
_refine_ls_number_parameters 518
_refine_ls_number_reflns 12948
_refine_ls_number_restraints 1
_refine_ls_restrained_S_all 0.923
_refine_ls_R_factor_all 0.0698
_refine_ls_R_factor_gt 0.0459
_refine_ls_shift/su_max 0.001
_refine_ls_shift/su_mean 0.000
_refine_ls_structure_factor_coef Fsqd
_refine_ls_weighting_details 'calc w=1/[\s^2^(Fo^2^)+(0.0541P)^2^+0.0000P] where P=(Fo^2^+2Fc^2^)/3'
_refine_ls_weighting_scheme calc
_refine_ls_wR_factor_gt 0.0979
_refine_ls_wR_factor_ref 0.1046
_reflns_number_gt 9320
_reflns_number_total 12948
_reflns_threshold_expression >2\s(I)
_cod_data_source_file b822144h.txt
_cod_data_source_block 08185o
_cod_depositor_comments
;
The following automatic conversions were performed:
'_symmetry_cell_setting' value 'Monoclinic' changed to 'monoclinic'
according to '/home/saulius/struct/CIF-dictionaries/cif_core.dic'
dictionary named 'cif_core.dic' version 2.4.1 from 2010-06-29.

Automatic conversion script
Id: cif_fix_enum 1527 2010-12-29 10:47:43Z saulius 
;
_cod_original_sg_symbol_H-M 'P 21'
_cod_database_code 7001543

loop_
_symmetry_equiv_pos_as_xyz
'x, y, z'
'-x, y+1/2, -z'

loop_
_atom_site_label
_atom_site_type_symbol
_atom_site_fract_x
_atom_site_fract_y
_atom_site_fract_z
_atom_site_U_iso_or_equiv
_atom_site_adp_type
_atom_site_occupancy
_atom_site_symmetry_multiplicity
_atom_site_calc_flag
_atom_site_refinement_flags
_atom_site_disorder_assembly
_atom_site_disorder_group
C1 C 0.5431(4) 0.5385(3) 0.3800(3) 0.0345(9) Uani 1 1 d . . .
H1 H 0.6088 0.5014 0.4088 0.041 Uiso 1 1 calc R . .
C2 C 0.4289(4) 0.5103(3) 0.3451(3) 0.0348(9) Uani 1 1 d . . .
H2 H 0.3997 0.4512 0.3464 0.042 Uiso 1 1 calc R . .
C3 C 0.3642(3) 0.5861(3) 0.3071(3) 0.0300(8) Uani 1 1 d . . .
C4 C 0.6553(4) 0.6786(3) 0.3765(4) 0.0410(10) Uani 1 1 d . . .
H4A H 0.6890 0.6883 0.4549 0.062 Uiso 1 1 calc R . .
H4B H 0.6370 0.7361 0.3397 0.062 Uiso 1 1 calc R . .
H4C H 0.7128 0.6465 0.3412 0.062 Uiso 1 1 calc R . .
C5 C 0.2417(4) 0.5892(3) 0.2440(4) 0.0317(9) Uani 1 1 d . . .
C6 C 0.1504(3) 0.6411(3) 0.2733(3) 0.0310(8) Uani 1 1 d . . .
C7 C 0.0411(4) 0.6466(3) 0.2052(4) 0.0402(10) Uani 1 1 d . . .
H7 H -0.0192 0.6831 0.2253 0.048 Uiso 1 1 calc R . .
C8 C 0.0188(4) 0.5983(3) 0.1060(4) 0.0471(11) Uani 1 1 d . . .
H8 H -0.0559 0.6029 0.0576 0.057 Uiso 1 1 calc R . .
C9 C 0.1069(4) 0.5435(3) 0.0791(4) 0.0480(12) Uani 1 1 d . . .
H9 H 0.0915 0.5086 0.0136 0.058 Uiso 1 1 calc R . .
C10 C 0.2171(4) 0.5398(3) 0.1475(4) 0.0364(10) Uani 1 1 d . . .
H10 H 0.2770 0.5025 0.1279 0.044 Uiso 1 1 calc R . .
C11 C 0.0966(3) 0.8407(2) 0.4959(3) 0.0250(7) Uani 1 1 d . . .
C12 C 0.1297(3) 0.8331(2) 0.6084(3) 0.0238(7) Uani 1 1 d . . .
C13 C 0.0350(3) 0.8220(2) 0.6712(3) 0.0273(8) Uani 1 1 d . . .
C14 C -0.0845(3) 0.8254(3) 0.6144(4) 0.0318(8) Uani 1 1 d . . .
C15 C -0.1098(3) 0.8376(3) 0.4977(4) 0.0343(9) Uani 1 1 d . . .
H15 H -0.1901 0.8414 0.4605 0.041 Uiso 1 1 calc R . .
C16 C -0.0213(3) 0.8438(3) 0.4386(3) 0.0331(8) Uani 1 1 d . . .
H16 H -0.0387 0.8501 0.3603 0.040 Uiso 1 1 calc R . .
C17 C 0.0573(3) 0.8026(3) 0.7859(3) 0.0328(8) Uani 1 1 d . . .
H17 H 0.1369 0.7969 0.8243 0.039 Uiso 1 1 calc R . .
C18 C -0.0338(3) 0.7921(4) 0.8425(3) 0.0409(8) Uani 1 1 d . . .
H18 H -0.0175 0.7791 0.9195 0.049 Uiso 1 1 calc R . .
C19 C -0.1528(3) 0.8005(4) 0.7856(4) 0.0414(10) Uani 1 1 d . . .
H19 H -0.2159 0.7957 0.8257 0.050 Uiso 1 1 calc R . .
C20 C -0.1776(3) 0.8155(3) 0.6751(4) 0.0363(10) Uani 1 1 d . . .
H20 H -0.2579 0.8194 0.6380 0.044 Uiso 1 1 calc R . .
C21 C 0.3360(3) 0.7774(2) 0.6263(3) 0.0277(9) Uani 1 1 d . . .
C22 C 0.2568(3) 0.8327(2) 0.6621(3) 0.0245(7) Uani 1 1 d . . .
C23 C 0.3005(3) 0.8900(3) 0.7546(3) 0.0276(8) Uani 1 1 d . . .
C24 C 0.4168(3) 0.8771(3) 0.8164(3) 0.0326(8) Uani 1 1 d . . .
C25 C 0.4896(3) 0.8109(3) 0.7808(3) 0.0366(11) Uani 1 1 d . . .
H25 H 0.5658 0.7993 0.8240 0.044 Uiso 1 1 calc R . .
C26 C 0.4530(3) 0.7643(3) 0.6873(4) 0.0343(9) Uani 1 1 d . . .
H26 H 0.5048 0.7229 0.6622 0.041 Uiso 1 1 calc R . .
C27 C 0.2340(4) 0.9637(3) 0.7836(4) 0.0348(9) Uani 1 1 d . . .
H27 H 0.1576 0.9757 0.7411 0.042 Uiso 1 1 calc R . .
C28 C 0.2788(4) 1.0180(3) 0.8723(4) 0.0394(10) Uani 1 1 d . . .
H28 H 0.2334 1.0667 0.8910 0.047 Uiso 1 1 calc R . .
C29 C 0.3925(4) 1.0004(3) 0.9347(4) 0.0455(12) Uani 1 1 d . . .
H29 H 0.4225 1.0365 0.9971 0.055 Uiso 1 1 calc R . .
C30 C 0.4587(4) 0.9339(3) 0.9076(4) 0.0405(10) Uani 1 1 d . . .
H30 H 0.5357 0.9243 0.9502 0.049 Uiso 1 1 calc R . .
C31 C 0.2962(3) 0.9175(2) 0.2109(3) 0.0289(8) Uani 1 1 d . . .
C32 C 0.2359(3) 0.8385(3) 0.1623(3) 0.0301(8) Uani 1 1 d . . .
H32 H 0.1533 0.8320 0.1615 0.036 Uiso 1 1 calc R . .
C33 C 0.2955(3) 0.7726(2) 0.1171(3) 0.0299(9) Uani 1 1 d . . .
H33 H 0.2530 0.7216 0.0859 0.036 Uiso 1 1 calc R . .
C34 C 0.4204(3) 0.7790(3) 0.1161(3) 0.0329(9) Uani 1 1 d . . .
C35 C 0.4812(4) 0.8542(3) 0.1663(3) 0.0352(9) Uani 1 1 d . . .
H35 H 0.5642 0.8601 0.1688 0.042 Uiso 1 1 calc R . .
C36 C 0.4186(3) 0.9208(3) 0.2129(3) 0.0325(8) Uani 1 1 d . . .
H36 H 0.4619 0.9705 0.2473 0.039 Uiso 1 1 calc R . .
C37 C 0.2283(5) 0.9931(3) 0.2506(4) 0.0433(13) Uani 1 1 d . . .
H37 H 0.1662 0.9664 0.2880 0.052 Uiso 1 1 calc R . .
C38 C 0.3017(7) 1.0547(4) 0.3316(6) 0.097(3) Uani 1 1 d . . .
H38A H 0.3479 1.0200 0.3923 0.145 Uiso 1 1 calc R . .
H38B H 0.2494 1.0960 0.3616 0.145 Uiso 1 1 calc R . .
H38C H 0.3558 1.0885 0.2941 0.145 Uiso 1 1 calc R . .
C39 C 0.1651(5) 1.0441(3) 0.1502(4) 0.0492(13) Uani 1 1 d . . .
H39A H 0.2239 1.0706 0.1113 0.074 Uiso 1 1 calc R . .
H39B H 0.1165 1.0913 0.1742 0.074 Uiso 1 1 calc R . .
H39C H 0.1140 1.0033 0.1002 0.074 Uiso 1 1 calc R . .
C40 C 0.4829(5) 0.7048(3) 0.0682(4) 0.0480(11) Uani 1 1 d . . .
H40A H 0.5689 0.7113 0.0923 0.072 Uiso 1 1 calc R . .
H40B H 0.4632 0.7072 -0.0129 0.072 Uiso 1 1 calc R . .
H40C H 0.4574 0.6474 0.0939 0.072 Uiso 1 1 calc R . .
C41 C 0.2037(10) 0.5392(6) 0.7229(9) 0.121(3) Uani 1 1 d . . .
H41 H 0.1803 0.4822 0.7552 0.146 Uiso 1 1 calc R . .
N1 N 0.5468(3) 0.6262(2) 0.3672(3) 0.0291(7) Uani 1 1 d . . .
N2 N 0.4374(3) 0.6585(2) 0.3217(2) 0.0249(6) Uani 1 1 d . . .
O1 O 0.1660(2) 0.68723(18) 0.3729(2) 0.0330(6) Uani 1 1 d . . .
O2 O 0.1855(2) 0.84874(16) 0.4306(2) 0.0262(5) Uani 1 1 d . . .
O3 O 0.3057(2) 0.72518(16) 0.5329(2) 0.0272(5) Uani 1 1 d . . .
O4 O 0.7775(3) 0.8051(3) 0.2079(3) 0.0607(10) Uani 1 1 d . . .
O5 O 0.9311(3) 0.8512(2) 0.1205(3) 0.0550(9) Uani 1 1 d . . .
O6 O 0.7984(4) 0.7411(3) 0.0405(4) 0.0670(11) Uani 1 1 d . . .
O7 O 0.7348(3) 0.8871(3) 0.0442(3) 0.0620(10) Uani 1 1 d . . .
P1 P 0.26051(8) 0.76342(6) 0.41046(8) 0.02404(19) Uani 1 1 d . . .
Cl1 Cl 0.51200(8) 0.84514(6) 0.45401(8) 0.0334(2) Uani 1 1 d . . .
Cl2 Cl 0.81039(8) 0.82105(7) 0.10375(9) 0.0367(2) Uani 1 1 d . . .
Cl3 Cl 0.3034(2) 0.5124(2) 0.6352(3) 0.1428(10) Uani 1 1 d . . .
Cl4 Cl 0.2839(5) 0.6024(3) 0.8317(4) 0.1921(17) Uani 1 1 d . . .
Cl5 Cl 0.0786(3) 0.58617(19) 0.6509(4) 0.1679(14) Uani 1 1 d . . .
Ru1 Ru 0.38353(2) 0.793002(16) 0.29114(2) 0.02274(7) Uani 1 1 d . . .

loop_
_atom_site_aniso_label
_atom_site_aniso_U_11
_atom_site_aniso_U_22
_atom_site_aniso_U_33
_atom_site_aniso_U_23
_atom_site_aniso_U_13
_atom_site_aniso_U_12
C1 0.041(2) 0.035(2) 0.027(2) 0.0021(16) 0.0036(18) 0.0144(17)
C2 0.046(2) 0.0246(19) 0.034(2) 0.0028(15) 0.0061(19) 0.0031(16)
C3 0.037(2) 0.0282(19) 0.0263(19) -0.0010(14) 0.0100(16) 0.0029(15)
C4 0.027(2) 0.044(2) 0.050(3) 0.002(2) 0.0027(19) 0.0027(17)
C5 0.031(2) 0.030(2) 0.035(2) -0.0013(18) 0.0064(19) -0.0067(16)
C6 0.034(2) 0.0286(19) 0.032(2) -0.0055(15) 0.0121(17) -0.0044(15)
C7 0.029(2) 0.038(2) 0.053(3) -0.0115(19) 0.008(2) 0.0021(16)
C8 0.028(2) 0.060(3) 0.051(3) -0.018(2) 0.001(2) -0.0083(19)
C9 0.043(3) 0.050(3) 0.052(3) -0.027(2) 0.012(2) -0.008(2)
C10 0.031(2) 0.033(2) 0.046(3) -0.0145(18) 0.0079(19) -0.0039(16)
C11 0.0231(17) 0.0236(17) 0.0282(18) -0.0018(14) 0.0048(14) 0.0002(13)
C12 0.0233(17) 0.0211(16) 0.0277(18) 0.0000(13) 0.0068(15) -0.0011(13)
C13 0.0198(16) 0.0269(18) 0.035(2) -0.0018(13) 0.0039(15) 0.0005(12)
C14 0.0236(18) 0.0301(18) 0.042(2) -0.0081(15) 0.0055(16) 0.0010(14)
C15 0.0236(18) 0.033(2) 0.043(2) -0.0047(17) -0.0025(17) 0.0021(15)
C16 0.032(2) 0.035(2) 0.029(2) 0.0006(16) -0.0035(16) 0.0018(16)
C17 0.0257(16) 0.039(2) 0.0343(18) -0.0013(19) 0.0073(14) -0.0051(18)
C18 0.0387(19) 0.043(2) 0.044(2) -0.002(3) 0.0152(16) -0.002(3)
C19 0.0296(17) 0.044(3) 0.057(2) -0.009(3) 0.0224(18) -0.007(2)
C20 0.0225(17) 0.042(3) 0.047(2) -0.0041(16) 0.0130(17) -0.0031(14)
C21 0.0284(17) 0.031(3) 0.0246(16) 0.0107(14) 0.0073(14) 0.0043(14)
C22 0.0193(16) 0.0303(17) 0.0245(17) 0.0040(14) 0.0056(14) 0.0007(13)
C23 0.0259(18) 0.039(2) 0.0192(17) 0.0072(14) 0.0076(14) -0.0073(14)
C24 0.0248(18) 0.051(2) 0.0224(19) 0.0107(16) 0.0056(15) -0.0032(16)
C25 0.0210(16) 0.061(3) 0.0265(18) 0.0155(17) 0.0005(14) 0.0028(16)
C26 0.0249(18) 0.044(2) 0.036(2) 0.0143(16) 0.0105(17) 0.0102(15)
C27 0.035(2) 0.034(2) 0.040(2) 0.0005(17) 0.0189(19) -0.0017(16)
C28 0.043(2) 0.044(3) 0.034(2) -0.0030(18) 0.014(2) -0.0091(19)
C29 0.054(3) 0.058(3) 0.025(2) -0.0079(18) 0.010(2) -0.029(2)
C30 0.034(2) 0.060(3) 0.026(2) 0.0071(18) 0.0006(17) -0.016(2)
C31 0.037(2) 0.0249(18) 0.0242(18) 0.0062(14) 0.0049(16) 0.0013(15)
C32 0.0280(19) 0.037(2) 0.0248(19) 0.0082(16) 0.0028(15) 0.0030(15)
C33 0.039(2) 0.023(2) 0.0249(18) 0.0007(12) 0.0007(16) -0.0031(13)
C34 0.0409(19) 0.039(3) 0.0211(16) 0.0041(15) 0.0110(15) 0.0075(17)
C35 0.034(2) 0.038(2) 0.035(2) 0.0081(17) 0.0117(18) -0.0007(17)
C36 0.037(2) 0.0276(19) 0.032(2) 0.0080(15) 0.0024(17) -0.0050(15)
C37 0.069(4) 0.031(3) 0.032(3) 0.0086(19) 0.014(2) 0.015(2)
C38 0.139(7) 0.064(4) 0.066(4) -0.032(3) -0.037(4) 0.048(4)
C39 0.068(3) 0.035(2) 0.042(3) 0.0068(19) 0.004(3) 0.025(2)
C40 0.062(3) 0.047(3) 0.039(3) 0.0053(19) 0.020(2) 0.011(2)
C41 0.154(9) 0.074(5) 0.141(9) 0.000(5) 0.040(7) -0.002(5)
N1 0.0283(16) 0.0345(18) 0.0247(16) 0.0022(12) 0.0059(13) 0.0046(13)
N2 0.0239(15) 0.0317(16) 0.0196(14) 0.0014(11) 0.0057(12) 0.0020(12)
O1 0.0326(14) 0.0337(14) 0.0357(15) -0.0094(12) 0.0142(12) -0.0086(11)
O2 0.0286(13) 0.0294(13) 0.0210(12) 0.0000(10) 0.0054(10) 0.0067(10)
O3 0.0325(14) 0.0247(13) 0.0256(13) 0.0044(10) 0.0087(11) 0.0046(10)
O4 0.0443(16) 0.108(3) 0.0319(15) 0.004(2) 0.0115(13) -0.012(2)
O5 0.0271(15) 0.067(2) 0.072(2) 0.0119(18) 0.0115(16) -0.0035(14)
O6 0.067(3) 0.062(2) 0.076(3) -0.006(2) 0.026(2) -0.006(2)
O7 0.0396(19) 0.071(2) 0.072(3) 0.022(2) 0.0011(18) 0.0138(17)
P1 0.0275(5) 0.0224(4) 0.0233(4) -0.0004(3) 0.0074(4) 0.0009(3)
Cl1 0.0363(5) 0.0362(5) 0.0259(4) -0.0012(4) 0.0011(4) -0.0072(4)
Cl2 0.0250(4) 0.0487(6) 0.0376(5) 0.0089(4) 0.0090(4) 0.0006(4)
Cl3 0.1062(17) 0.132(2) 0.188(3) -0.019(2) 0.0228(19) 0.0062(15)
Cl4 0.280(5) 0.154(3) 0.149(3) 0.002(2) 0.056(3) -0.068(3)
Cl5 0.153(2) 0.0983(18) 0.268(4) -0.018(2) 0.078(3) 0.0230(17)
Ru1 0.02350(12) 0.02286(12) 0.02226(11) 0.00095(14) 0.00526(9) -0.00022(14)

loop_
_atom_type_symbol
_atom_type_description
_atom_type_scat_dispersion_real
_atom_type_scat_dispersion_imag
_atom_type_scat_source
C C 0.0033 0.0016 'International Tables Vol C Tables 4.2.6.8 and 6.1.1.4'
H H 0.0000 0.0000 'International Tables Vol C Tables 4.2.6.8 and 6.1.1.4'
N N 0.0061 0.0033 'International Tables Vol C Tables 4.2.6.8 and 6.1.1.4'
O O 0.0106 0.0060 'International Tables Vol C Tables 4.2.6.8 and 6.1.1.4'
P P 0.1023 0.0942 'International Tables Vol C Tables 4.2.6.8 and 6.1.1.4'
Cl Cl 0.1484 0.1585 'International Tables Vol C Tables 4.2.6.8 and 6.1.1.4'
Ru Ru -1.2594 0.8363 'International Tables Vol C Tables 4.2.6.8 and 6.1.1.4'

loop_
_geom_angle_atom_site_label_1
_geom_angle_atom_site_label_2
_geom_angle_atom_site_label_3
_geom_angle
_geom_angle_site_symmetry_1
_geom_angle_site_symmetry_3
_geom_angle_publ_flag
N1 C1 C2 108.6(3) . . ?
N1 C1 H1 125.7 . . ?
C2 C1 H1 125.7 . . ?
C1 C2 C3 105.8(3) . . ?
C1 C2 H2 127.1 . . ?
C3 C2 H2 127.1 . . ?
N2 C3 C2 109.3(4) . . ?
N2 C3 C5 123.2(3) . . ?
C2 C3 C5 126.8(4) . . ?
N1 C4 H4A 109.5 . . ?
N1 C4 H4B 109.5 . . ?
H4A C4 H4B 109.5 . . ?
N1 C4 H4C 109.5 . . ?
H4A C4 H4C 109.5 . . ?
H4B C4 H4C 109.5 . . ?
C10 C5 C6 118.4(4) . . ?
C10 C5 C3 117.2(4) . . ?
C6 C5 C3 124.4(4) . . ?
C7 C6 O1 117.4(3) . . ?
C7 C6 C5 121.0(4) . . ?
O1 C6 C5 121.5(4) . . ?
C6 C7 C8 119.9(4) . . ?
C6 C7 H7 120.1 . . ?
C8 C7 H7 120.1 . . ?
C9 C8 C7 119.3(4) . . ?
C9 C8 H8 120.3 . . ?
C7 C8 H8 120.3 . . ?
C10 C9 C8 120.2(4) . . ?
C10 C9 H9 119.9 . . ?
C8 C9 H9 119.9 . . ?
C9 C10 C5 121.2(4) . . ?
C9 C10 H10 119.4 . . ?
C5 C10 H10 119.4 . . ?
C12 C11 C16 124.8(3) . . ?
C12 C11 O2 119.1(3) . . ?
C16 C11 O2 116.1(3) . . ?
C11 C12 C13 116.8(3) . . ?
C11 C12 C22 121.0(3) . . ?
C13 C12 C22 122.1(3) . . ?
C17 C13 C14 118.5(3) . . ?
C17 C13 C12 122.6(3) . . ?
C14 C13 C12 118.9(4) . . ?
C20 C14 C13 119.3(4) . . ?
C20 C14 C15 120.8(4) . . ?
C13 C14 C15 119.9(4) . . ?
C16 C15 C14 121.1(4) . . ?
C16 C15 H15 119.5 . . ?
C14 C15 H15 119.5 . . ?
C15 C16 C11 118.4(4) . . ?
C15 C16 H16 120.8 . . ?
C11 C16 H16 120.8 . . ?
C18 C17 C13 121.1(4) . . ?
C18 C17 H17 119.4 . . ?
C13 C17 H17 119.4 . . ?
C17 C18 C19 119.7(4) . . ?
C17 C18 H18 120.2 . . ?
C19 C18 H18 120.2 . . ?
C20 C19 C18 120.8(3) . . ?
C20 C19 H19 119.6 . . ?
C18 C19 H19 119.6 . . ?
C19 C20 C14 120.5(4) . . ?
C19 C20 H20 119.8 . . ?
C14 C20 H20 119.8 . . ?
C22 C21 O3 122.3(3) . . ?
C22 C21 C26 122.3(4) . . ?
O3 C21 C26 115.3(3) . . ?
C21 C22 C23 117.7(3) . . ?
C21 C22 C12 121.2(3) . . ?
C23 C22 C12 121.2(3) . . ?
C24 C23 C27 117.7(4) . . ?
C24 C23 C22 119.7(3) . . ?
C27 C23 C22 122.5(3) . . ?
C25 C24 C30 122.2(4) . . ?
C25 C24 C23 118.6(4) . . ?
C30 C24 C23 119.2(4) . . ?
C26 C25 C24 121.4(3) . . ?
C26 C25 H25 119.3 . . ?
C24 C25 H25 119.3 . . ?
C25 C26 C21 119.5(4) . . ?
C25 C26 H26 120.3 . . ?
C21 C26 H26 120.3 . . ?
C28 C27 C23 121.2(4) . . ?
C28 C27 H27 119.4 . . ?
C23 C27 H27 119.4 . . ?
C27 C28 C29 119.3(4) . . ?
C27 C28 H28 120.3 . . ?
C29 C28 H28 120.3 . . ?
C30 C29 C28 121.1(4) . . ?
C30 C29 H29 119.5 . . ?
C28 C29 H29 119.5 . . ?
C29 C30 C24 121.5(4) . . ?
C29 C30 H30 119.3 . . ?
C24 C30 H30 119.3 . . ?
C36 C31 C32 116.0(3) . . ?
C36 C31 C37 122.9(4) . . ?
C32 C31 C37 121.1(4) . . ?
C36 C31 Ru1 70.2(2) . . ?
C32 C31 Ru1 68.9(2) . . ?
C37 C31 Ru1 134.1(3) . . ?
C33 C32 C31 121.5(3) . . ?
C33 C32 Ru1 72.2(2) . . ?
C31 C32 Ru1 73.3(2) . . ?
C33 C32 H32 119.3 . . ?
C31 C32 H32 119.3 . . ?
Ru1 C32 H32 127.4 . . ?
C32 C33 C34 121.6(3) . . ?
C32 C33 Ru1 71.4(2) . . ?
C34 C33 Ru1 73.9(2) . . ?
C32 C33 H33 119.2 . . ?
C34 C33 H33 119.2 . . ?
Ru1 C33 H33 127.7 . . ?
C35 C34 C33 117.6(3) . . ?
C35 C34 C40 122.2(4) . . ?
C33 C34 C40 120.1(4) . . ?
C35 C34 Ru1 71.1(2) . . ?
C33 C34 Ru1 68.8(2) . . ?
C40 C34 Ru1 128.6(3) . . ?
C34 C35 C36 119.9(4) . . ?
C34 C35 Ru1 72.7(2) . . ?
C36 C35 Ru1 70.1(2) . . ?
C34 C35 H35 120.1 . . ?
C36 C35 H35 120.1 . . ?
Ru1 C35 H35 129.5 . . ?
C31 C36 C35 123.4(4) . . ?
C31 C36 Ru1 73.4(2) . . ?
C35 C36 Ru1 73.1(2) . . ?
C31 C36 H36 118.3 . . ?
C35 C36 H36 118.3 . . ?
Ru1 C36 H36 127.4 . . ?
C38 C37 C31 114.9(5) . . ?
C38 C37 C39 110.6(4) . . ?
C31 C37 C39 108.3(4) . . ?
C38 C37 H37 107.6 . . ?
C31 C37 H37 107.6 . . ?
C39 C37 H37 107.6 . . ?
C37 C38 H38A 109.5 . . ?
C37 C38 H38B 109.5 . . ?
H38A C38 H38B 109.5 . . ?
C37 C38 H38C 109.5 . . ?
H38A C38 H38C 109.5 . . ?
H38B C38 H38C 109.5 . . ?
C37 C39 H39A 109.5 . . ?
C37 C39 H39B 109.5 . . ?
H39A C39 H39B 109.5 . . ?
C37 C39 H39C 109.5 . . ?
H39A C39 H39C 109.5 . . ?
H39B C39 H39C 109.5 . . ?
C34 C40 H40A 109.5 . . ?
C34 C40 H40B 109.5 . . ?
H40A C40 H40B 109.5 . . ?
C34 C40 H40C 109.5 . . ?
H40A C40 H40C 109.5 . . ?
H40B C40 H40C 109.5 . . ?
Cl5 C41 Cl4 116.5(6) . . ?
Cl5 C41 Cl3 111.1(6) . . ?
Cl4 C41 Cl3 106.4(6) . . ?
Cl5 C41 H41 107.5 . . ?
Cl4 C41 H41 107.5 . . ?
Cl3 C41 H41 107.5 . . ?
C1 N1 N2 110.7(3) . . ?
C1 N1 C4 124.9(3) . . ?
N2 N1 C4 123.1(3) . . ?
N1 N2 C3 105.5(3) . . ?
N1 N2 Ru1 128.7(2) . . ?
C3 N2 Ru1 125.6(2) . . ?
C6 O1 P1 125.9(2) . . ?
C11 O2 P1 119.1(2) . . ?
C21 O3 P1 124.4(2) . . ?
O1 P1 O2 105.49(14) . . ?
O1 P1 O3 95.69(14) . . ?
O2 P1 O3 103.48(14) . . ?
O1 P1 Ru1 115.37(11) . . ?
O2 P1 Ru1 111.31(10) . . ?
O3 P1 Ru1 123.19(10) . . ?
O4 Cl2 O6 109.6(3) . . ?
O4 Cl2 O7 110.0(2) . . ?
O6 Cl2 O7 108.5(3) . . ?
O4 Cl2 O5 109.5(2) . . ?
O6 Cl2 O5 109.7(2) . . ?
O7 Cl2 O5 109.4(2) . . ?
N2 Ru1 C32 125.60(13) . . ?
N2 Ru1 C33 96.01(12) . . ?
C32 Ru1 C33 36.39(14) . . ?
N2 Ru1 C36 146.05(13) . . ?
C32 Ru1 C36 66.17(14) . . ?
C33 Ru1 C36 77.74(14) . . ?
N2 Ru1 C35 110.04(13) . . ?
C32 Ru1 C35 78.26(14) . . ?
C33 Ru1 C35 66.03(15) . . ?
C36 Ru1 C35 36.82(15) . . ?
N2 Ru1 P1 83.93(8) . . ?
C32 Ru1 P1 92.22(10) . . ?
C33 Ru1 P1 111.88(11) . . ?
C36 Ru1 P1 129.58(11) . . ?
C35 Ru1 P1 165.90(11) . . ?
N2 Ru1 C31 162.64(12) . . ?
C32 Ru1 C31 37.76(14) . . ?
C33 Ru1 C31 66.84(13) . . ?
C36 Ru1 C31 36.44(14) . . ?
C35 Ru1 C31 66.53(14) . . ?
P1 Ru1 C31 99.59(10) . . ?
N2 Ru1 C34 88.87(13) . . ?
C32 Ru1 C34 66.54(14) . . ?
C33 Ru1 C34 37.32(14) . . ?
C36 Ru1 C34 65.80(15) . . ?
C35 Ru1 C34 36.19(15) . . ?
P1 Ru1 C34 147.38(11) . . ?
C31 Ru1 C34 79.00(14) . . ?
N2 Ru1 Cl1 92.85(9) . . ?
C32 Ru1 Cl1 140.70(11) . . ?
C33 Ru1 Cl1 163.15(10) . . ?
C36 Ru1 Cl1 86.91(11) . . ?
C35 Ru1 Cl1 97.45(11) . . ?
P1 Ru1 Cl1 83.26(3) . . ?
C31 Ru1 Cl1 104.43(10) . . ?
C34 Ru1 Cl1 128.96(10) . . ?

loop_
_geom_bond_atom_site_label_1
_geom_bond_atom_site_label_2
_geom_bond_distance
_geom_bond_site_symmetry_2
_geom_bond_publ_flag
C1 N1 1.328(5) . ?
C1 C2 1.366(6) . ?
C1 H1 0.9500 . ?
C2 C3 1.390(5) . ?
C2 H2 0.9500 . ?
C3 N2 1.364(5) . ?
C3 C5 1.473(6) . ?
C4 N1 1.457(5) . ?
C4 H4A 0.9800 . ?
C4 H4B 0.9800 . ?
C4 H4C 0.9800 . ?
C5 C10 1.382(6) . ?
C5 C6 1.403(6) . ?
C6 C7 1.374(6) . ?
C6 O1 1.388(5) . ?
C7 C8 1.400(7) . ?
C7 H7 0.9500 . ?
C8 C9 1.389(6) . ?
C8 H8 0.9500 . ?
C9 C10 1.382(7) . ?
C9 H9 0.9500 . ?
C10 H10 0.9500 . ?
C11 C12 1.368(5) . ?
C11 C16 1.404(5) . ?
C11 O2 1.414(4) . ?
C12 C13 1.452(5) . ?
C12 C22 1.484(5) . ?
C13 C17 1.415(6) . ?
C13 C14 1.419(5) . ?
C14 C20 1.418(5) . ?
C14 C15 1.420(6) . ?
C15 C16 1.355(6) . ?
C15 H15 0.9500 . ?
C16 H16 0.9500 . ?
C17 C18 1.365(5) . ?
C17 H17 0.9500 . ?
C18 C19 1.418(6) . ?
C18 H18 0.9500 . ?
C19 C20 1.353(6) . ?
C19 H19 0.9500 . ?
C20 H20 0.9500 . ?
C21 C22 1.361(5) . ?
C21 O3 1.380(5) . ?
C21 C26 1.423(5) . ?
C22 C23 1.439(5) . ?
C23 C24 1.419(5) . ?
C23 C27 1.426(5) . ?
C24 C25 1.417(6) . ?
C24 C30 1.418(6) . ?
C25 C26 1.344(6) . ?
C25 H25 0.9500 . ?
C26 H26 0.9500 . ?
C27 C28 1.381(6) . ?
C27 H27 0.9500 . ?
C28 C29 1.409(7) . ?
C28 H28 0.9500 . ?
C29 C30 1.333(7) . ?
C29 H29 0.9500 . ?
C30 H30 0.9500 . ?
C31 C36 1.400(6) . ?
C31 C32 1.443(6) . ?
C31 C37 1.507(6) . ?
C31 Ru1 2.258(4) . ?
C32 C33 1.377(5) . ?
C32 Ru1 2.200(4) . ?
C32 H32 0.9500 . ?
C33 C34 1.437(5) . ?
C33 Ru1 2.209(4) . ?
C33 H33 0.9500 . ?
C34 C35 1.408(6) . ?
C34 C40 1.502(6) . ?
C34 Ru1 2.276(3) . ?
C35 C36 1.413(6) . ?
C35 Ru1 2.255(4) . ?
C35 H35 0.9500 . ?
C36 Ru1 2.216(4) . ?
C36 H36 0.9500 . ?
C37 C38 1.498(8) . ?
C37 C39 1.518(7) . ?
C37 H37 1.0000 . ?
C38 H38A 0.9800 . ?
C38 H38B 0.9800 . ?
C38 H38C 0.9800 . ?
C39 H39A 0.9800 . ?
C39 H39B 0.9800 . ?
C39 H39C 0.9800 . ?
C40 H40A 0.9800 . ?
C40 H40B 0.9800 . ?
C40 H40C 0.9800 . ?
C41 Cl5 1.692(11) . ?
C41 Cl4 1.754(11) . ?
C41 Cl3 1.755(11) . ?
C41 H41 1.0000 . ?
N1 N2 1.363(4) . ?
N2 Ru1 2.125(3) . ?
O1 P1 1.584(3) . ?
O2 P1 1.587(3) . ?
O3 P1 1.603(3) . ?
O4 Cl2 1.420(3) . ?
O5 Cl2 1.434(3) . ?
O6 Cl2 1.422(4) . ?
O7 Cl2 1.426(3) . ?
P1 Ru1 2.2577(10) . ?
Cl1 Ru1 2.3853(9) . ?
